data_4036846
loop_
_publ_author_name
'Kise, Naoki'
'Hamada, Yusuke'
'Sakurai, Toshihiko'

_publ_section_title
;
 Electroreductive Intermolecular Coupling of Uracils with Aromatic
 Ketones: Synthesis of 6-Substituted and cis-5,6-Disubstituted
 5,6-Dihydro-1,3-dimethyluracils and Their Transformation to 6-Substituted
 1,3-Dimethyluracils, trans-5,6-Disubstituted
 5,6-Dihydro-1,3-dimethyluracils, and 4,5,5-Trisubstituted
 3-Methyloxazolizin-2-ones.
;
_journal_issue 12
_journal_name_full 'The Journal of organic chemistry'
_journal_page_first 5101
_journal_page_last 5119
_journal_paper_doi 10.1021/acs.joc.6b00670
_journal_volume 81
_journal_year 2016
_chemical_formula_moiety 'C19 H18 F2 N2 O3'
_chemical_formula_sum 'C19 H18 F2 N2 O3'
_chemical_formula_weight 360.35
_chemical_melting_point 491.5(5)
_chemical_name_systematic
; 
6-(bis(4-fluorophenyl)(hydroxy)methyl)-1,3-dimethyldihydropyrimidine-
2,4(1H,3H)-dione
;
_space_group_IT_number 14
_space_group_name_Hall '-P 2yn'
_space_group_name_H-M_alt 'P 1 21/n 1'
_symmetry_cell_setting monoclinic
_symmetry_space_group_name_Hall '-P 2yn'
_symmetry_space_group_name_H-M 'P 1 21/n 1'
_atom_sites_solution_hydrogens geom
_atom_sites_solution_primary direct
_atom_sites_solution_secondary difmap
_audit_creation_method SHELXL-97
_cell_angle_alpha 90.00
_cell_angle_beta 94.737(5)
_cell_angle_gamma 90.00
_cell_formula_units_Z 8
_cell_length_a 11.4069(14)
_cell_length_b 15.9194(16)
_cell_length_c 19.673(2)
_cell_measurement_reflns_used 7598
_cell_measurement_temperature 298(2)
_cell_measurement_theta_max 27.2
_cell_measurement_theta_min 3.1
_cell_volume 3560.2(7)
_computing_cell_refinement PROCESS-AUTO
_computing_data_collection PROCESS-AUTO
_computing_data_reduction PROCESS-AUTO
_computing_publication_material yadokari-XG
_computing_structure_refinement 'SHELXL-97 (Sheldrick, 1997)'
_computing_structure_solution 'SHELXS-97 (Sheldrick, 1990)'
_diffrn_ambient_temperature 298(2)
_diffrn_detector_area_resol_mean 10.00
_diffrn_measured_fraction_theta_full 0.984
_diffrn_measured_fraction_theta_max 0.984
_diffrn_measurement_device_type 'Rigaku RAXIS-RAPID'
_diffrn_measurement_method \w
_diffrn_radiation_monochromator graphite
_diffrn_radiation_source 'fine-focus sealed tube'
_diffrn_radiation_type MoK\a
_diffrn_radiation_wavelength 0.71075
_diffrn_reflns_av_R_equivalents 0.0764
_diffrn_reflns_av_sigmaI/netI 0.0935
_diffrn_reflns_limit_h_max 14
_diffrn_reflns_limit_h_min -14
_diffrn_reflns_limit_k_max 20
_diffrn_reflns_limit_k_min -19
_diffrn_reflns_limit_l_max 25
_diffrn_reflns_limit_l_min -25
_diffrn_reflns_number 32950
_diffrn_reflns_theta_full 27.44
_diffrn_reflns_theta_max 27.44
_diffrn_reflns_theta_min 3.12
_exptl_absorpt_coefficient_mu 0.105
_exptl_absorpt_correction_T_max 0.9792
_exptl_absorpt_correction_T_min 0.9541
_exptl_absorpt_correction_type multi-scan
_exptl_absorpt_process_details
;
    Higashi, T. (1995). Program for Absorption Correction.
    Rigaku Corporation, Tokyo, Japan.
;
_exptl_crystal_colour colorless
_exptl_crystal_density_diffrn 1.345
_exptl_crystal_density_method 'not measured'
_exptl_crystal_description block
_exptl_crystal_F_000 1504
_exptl_crystal_size_max 0.45
_exptl_crystal_size_mid 0.30
_exptl_crystal_size_min 0.20
_refine_diff_density_max 0.224
_refine_diff_density_min -0.169
_refine_diff_density_rms 0.028
_refine_ls_extinction_coef 0.0017(2)
_refine_ls_extinction_expression Fc^*^=kFc[1+0.001xFc^2^\l^3^/sin(2\q)]^-1/4^
_refine_ls_extinction_method SHELXL
_refine_ls_goodness_of_fit_ref 1.014
_refine_ls_hydrogen_treatment refall
_refine_ls_matrix_type full
_refine_ls_number_parameters 476
_refine_ls_number_reflns 8007
_refine_ls_number_restraints 0
_refine_ls_restrained_S_all 1.014
_refine_ls_R_factor_all 0.1622
_refine_ls_R_factor_gt 0.0512
_refine_ls_shift/su_max 0.001
_refine_ls_shift/su_mean 0.000
_refine_ls_structure_factor_coef Fsqd
_refine_ls_weighting_details 'calc w=1/[\s^2^(Fo^2^)+(0.0250P)^2^+0.0000P] where P=(Fo^2^+2Fc^2^)/3'
_refine_ls_weighting_scheme calc
_refine_ls_wR_factor_gt 0.0733
_refine_ls_wR_factor_ref 0.0853
_reflns_number_gt 3485
_reflns_number_total 8007
_reflns_threshold_expression >2sigma(I)
_cod_data_source_file jo6b00670_si_006.cif
_cod_data_source_block 11b
_cod_depositor_comments
;
The following automatic conversions were performed:

data item '_chemical_melting_point' value '491-492' was changed to
'491.5(5)' -- the average value was taken and precision was
estimated.

Automatic conversion script
Id: cif_fix_values 6909 2019-04-08 15:41:33Z antanas 
;
_cod_original_cell_volume 3560.3(7)
_cod_original_sg_symbol_H-M 'P 21/n'
_cod_database_code 4036846

loop_
_symmetry_equiv_pos_as_xyz
'x, y, z'
'-x+1/2, y+1/2, -z+1/2'
'-x, -y, -z'
'x-1/2, -y-1/2, z-1/2'

loop_
_atom_site_label
_atom_site_type_symbol
_atom_site_fract_x
_atom_site_fract_y
_atom_site_fract_z
_atom_site_U_iso_or_equiv
_atom_site_adp_type
_atom_site_occupancy
_atom_site_symmetry_multiplicity
_atom_site_calc_flag
_atom_site_refinement_flags
C1 C 0.3913(2) 0.28960(11) 0.05197(11) 0.0558(6) Uani 1 1 d .
O1 O 0.37755(12) 0.31147(8) -0.00750(7) 0.0692(4) Uani 1 1 d .
N1 N 0.29852(16) 0.27045(10) 0.08805(9) 0.0661(5) Uani 1 1 d .
C2 C 0.1791(2) 0.27781(16) 0.05488(13) 0.0986(8) Uani 1 1 d .
H1 H 0.1821 0.3039 0.0111 0.148 Uiso 1 1 calc R
H2 H 0.1321 0.3114 0.0827 0.148 Uiso 1 1 calc R
H3 H 0.1449 0.2229 0.0492 0.148 Uiso 1 1 calc R
C3 C 0.3100(2) 0.24439(13) 0.15675(12) 0.0709(7) Uani 1 1 d .
O2 O 0.22201(15) 0.23972(9) 0.18834(8) 0.0996(6) Uani 1 1 d .
N2 N 0.41790(18) 0.22540(10) 0.18511(8) 0.0621(5) Uani 1 1 d .
C4 C 0.4293(2) 0.20957(13) 0.25888(9) 0.0832(8) Uani 1 1 d .
H4 H 0.3837 0.2501 0.2814 0.125 Uiso 1 1 calc R
H5 H 0.5104 0.2141 0.2758 0.125 Uiso 1 1 calc R
H6 H 0.4012 0.1541 0.2677 0.125 Uiso 1 1 calc R
C5 C 0.52194(18) 0.22097(11) 0.14700(9) 0.0536(5) Uani 1 1 d .
H7 H 0.5897 0.2368 0.1782 0.064 Uiso 1 1 calc R
C6 C 0.54569(17) 0.13209(12) 0.12008(9) 0.0506(5) Uani 1 1 d .
O3 O 0.45355(11) 0.11229(8) 0.06892(6) 0.0565(4) Uani 1 1 d .
H8 H 0.4750 0.1234 0.0312 0.085 Uiso 1 1 calc R
C7 C 0.53937(18) 0.06748(12) 0.17766(9) 0.0504(5) Uani 1 1 d .
C8 C 0.44501(19) 0.01404(12) 0.17976(10) 0.0616(6) Uani 1 1 d .
H9 H 0.3856 0.0149 0.1444 0.074 Uiso 1 1 calc R
C9 C 0.4372(2) -0.04071(13) 0.23346(12) 0.0699(6) Uani 1 1 d .
H10 H 0.3726 -0.0761 0.2349 0.084 Uiso 1 1 calc R
C10 C 0.5253(3) -0.04204(14) 0.28416(11) 0.0728(7) Uani 1 1 d .
F1 F 0.51852(13) -0.09717(7) 0.33701(6) 0.1009(5) Uani 1 1 d .
C11 C 0.6208(2) 0.00825(15) 0.28379(10) 0.0748(7) Uani 1 1 d .
H11 H 0.6803 0.0058 0.3190 0.090 Uiso 1 1 calc R
C12 C 0.6281(2) 0.06343(13) 0.23000(10) 0.0697(6) Uani 1 1 d .
H12 H 0.6934 0.0983 0.2290 0.084 Uiso 1 1 calc R
C13 C 0.66615(18) 0.12496(13) 0.09158(8) 0.0522(5) Uani 1 1 d .
C14 C 0.68897(19) 0.05693(13) 0.05108(9) 0.0598(6) Uani 1 1 d .
H13 H 0.6293 0.0183 0.0399 0.072 Uiso 1 1 calc R
C15 C 0.7975(2) 0.04455(15) 0.02669(11) 0.0722(6) Uani 1 1 d .
H14 H 0.8112 -0.0016 -0.0005 0.087 Uiso 1 1 calc R
C16 C 0.8839(2) 0.10155(19) 0.04338(11) 0.0742(7) Uani 1 1 d .
F2 F 0.99177(12) 0.09099(9) 0.02040(7) 0.1119(5) Uani 1 1 d .
C17 C 0.8661(2) 0.16969(17) 0.08190(11) 0.0816(7) Uani 1 1 d .
H15 H 0.9263 0.2083 0.0916 0.098 Uiso 1 1 calc R
C18 C 0.7570(2) 0.18151(15) 0.10688(9) 0.0714(7) Uani 1 1 d .
H16 H 0.7446 0.2279 0.1342 0.086 Uiso 1 1 calc R
C19 C 0.51031(18) 0.28630(12) 0.09064(9) 0.0578(6) Uani 1 1 d .
H17 H 0.5278 0.3411 0.1105 0.069 Uiso 1 1 calc R
H18 H 0.5687 0.2747 0.0587 0.069 Uiso 1 1 calc R
C20 C 0.3643(2) 0.23541(11) -0.20547(10) 0.0535(5) Uani 1 1 d .
O4 O 0.26612(14) 0.23377(9) -0.23566(7) 0.0761(5) Uani 1 1 d .
N3 N 0.38351(15) 0.20026(9) -0.14205(7) 0.0536(4) Uani 1 1 d .
C21 C 0.28460(19) 0.15951(13) -0.11240(10) 0.0772(7) Uani 1 1 d .
H19 H 0.2145 0.1920 -0.1227 0.116 Uiso 1 1 calc R
H20 H 0.3008 0.1557 -0.0638 0.116 Uiso 1 1 calc R
H21 H 0.2736 0.1042 -0.1312 0.116 Uiso 1 1 calc R
C22 C 0.4951(2) 0.19402(13) -0.10727(9) 0.0506(5) Uani 1 1 d .
O5 O 0.51086(12) 0.14459(8) -0.05965(6) 0.0666(4) Uani 1 1 d .
N4 N 0.58112(15) 0.24307(10) -0.12745(7) 0.0503(4) Uani 1 1 d .
C23 C 0.70027(18) 0.22710(14) -0.09630(10) 0.0753(7) Uani 1 1 d .
H22 H 0.7045 0.2422 -0.0489 0.113 Uiso 1 1 calc R
H23 H 0.7557 0.2601 -0.1190 0.113 Uiso 1 1 calc R
H24 H 0.7186 0.1686 -0.1005 0.113 Uiso 1 1 calc R
C24 C 0.56384(16) 0.30352(11) -0.18400(8) 0.0446(5) Uani 1 1 d .
H25 H 0.6372 0.3062 -0.2065 0.053 Uiso 1 1 calc R
C25 C 0.53642(16) 0.39313(11) -0.15951(8) 0.0417(5) Uani 1 1 d .
O6 O 0.42349(10) 0.39339(7) -0.13356(6) 0.0497(3) Uani 1 1 d .
H26 H 0.4245 0.3628 -0.1000 0.075 Uiso 1 1 calc R
C26 C 0.63167(17) 0.42493(11) -0.10552(8) 0.0457(5) Uani 1 1 d .
C27 C 0.60798(18) 0.43793(12) -0.03901(9) 0.0610(6) Uani 1 1 d .
H27 H 0.5331 0.4260 -0.0261 0.073 Uiso 1 1 calc R
C28 C 0.6922(2) 0.46817(15) 0.00914(10) 0.0756(7) Uani 1 1 d .
H28 H 0.6747 0.4768 0.0540 0.091 Uiso 1 1 calc R
C29 C 0.7997(2) 0.48487(15) -0.01006(10) 0.0786(7) Uani 1 1 d .
F3 F 0.88300(13) 0.51650(11) 0.03701(6) 0.1219(6) Uani 1 1 d .
C30 C 0.8301(2) 0.47241(17) -0.07468(11) 0.0977(9) Uani 1 1 d .
H29 H 0.9061 0.4828 -0.0864 0.117 Uiso 1 1 calc R
C31 C 0.7426(2) 0.44340(15) -0.12271(10) 0.0788(7) Uani 1 1 d .
H30 H 0.7602 0.4364 -0.1677 0.095 Uiso 1 1 calc R
C32 C 0.52823(16) 0.45494(11) -0.21909(8) 0.0417(5) Uani 1 1 d .
C33 C 0.59537(18) 0.44779(12) -0.27472(9) 0.0566(5) Uani 1 1 d .
H31 H 0.6454 0.4020 -0.2775 0.068 Uiso 1 1 calc R
C34 C 0.58915(19) 0.50732(14) -0.32569(9) 0.0632(6) Uani 1 1 d .
H32 H 0.6343 0.5019 -0.3627 0.076 Uiso 1 1 calc R
C35 C 0.5160(2) 0.57404(13) -0.32111(10) 0.0622(6) Uani 1 1 d .
F4 F 0.51026(12) 0.63276(7) -0.37137(6) 0.0910(4) Uani 1 1 d .
C36 C 0.44802(18) 0.58368(12) -0.26824(10) 0.0631(6) Uani 1 1 d .
H33 H 0.3984 0.6298 -0.2662 0.076 Uiso 1 1 calc R
C37 C 0.45418(17) 0.52363(12) -0.21760(9) 0.0516(5) Uani 1 1 d .
H34 H 0.4073 0.5294 -0.1814 0.062 Uiso 1 1 calc R
C38 C 0.46880(17) 0.27058(11) -0.23548(8) 0.0505(5) Uani 1 1 d .
H35 H 0.4433 0.3160 -0.2661 0.061 Uiso 1 1 calc R
H36 H 0.5025 0.2273 -0.2625 0.061 Uiso 1 1 calc R

loop_
_atom_site_aniso_label
_atom_site_aniso_U_11
_atom_site_aniso_U_22
_atom_site_aniso_U_33
_atom_site_aniso_U_23
_atom_site_aniso_U_13
_atom_site_aniso_U_12
C1 0.0599(17) 0.0427(12) 0.0679(14) 0.0024(11) 0.0236(13) -0.0007(11)
O1 0.0660(11) 0.0725(10) 0.0712(9) 0.0127(8) 0.0188(8) 0.0019(8)
N1 0.0528(14) 0.0691(12) 0.0804(12) 0.0155(10) 0.0301(11) -0.0003(10)
C2 0.0551(19) 0.118(2) 0.126(2) 0.0288(17) 0.0248(17) 0.0084(16)
C3 0.074(2) 0.0595(14) 0.0867(18) 0.0020(13) 0.0483(16) -0.0061(14)
O2 0.0827(13) 0.1079(12) 0.1183(13) 0.0310(10) 0.0688(11) 0.0105(10)
N2 0.0680(15) 0.0651(12) 0.0571(11) -0.0020(9) 0.0294(11) -0.0044(10)
C4 0.116(2) 0.0818(15) 0.0582(13) -0.0030(12) 0.0447(14) -0.0056(14)
C5 0.0541(15) 0.0627(13) 0.0464(11) -0.0034(11) 0.0194(10) -0.0127(11)
C6 0.0472(14) 0.0647(14) 0.0407(11) -0.0038(10) 0.0094(10) -0.0087(11)
O3 0.0488(9) 0.0707(9) 0.0494(7) -0.0025(7) 0.0003(7) -0.0077(7)
C7 0.0458(14) 0.0614(13) 0.0456(11) -0.0055(10) 0.0128(10) -0.0049(11)
C8 0.0607(17) 0.0660(14) 0.0592(13) -0.0012(12) 0.0115(11) -0.0076(13)
C9 0.085(2) 0.0573(14) 0.0704(15) -0.0011(13) 0.0232(14) -0.0167(13)
C10 0.107(2) 0.0604(15) 0.0548(15) 0.0063(13) 0.0290(16) 0.0078(16)
F1 0.1609(15) 0.0784(8) 0.0673(8) 0.0143(7) 0.0320(8) 0.0002(9)
C11 0.077(2) 0.0954(18) 0.0522(14) 0.0097(13) 0.0076(13) 0.0071(15)
C12 0.0682(17) 0.0910(17) 0.0503(12) 0.0098(12) 0.0061(12) -0.0096(13)
C13 0.0465(15) 0.0739(14) 0.0363(10) 0.0017(10) 0.0046(10) -0.0035(12)
C14 0.0617(17) 0.0640(14) 0.0548(12) 0.0039(11) 0.0118(11) 0.0055(12)
C15 0.0709(19) 0.0821(17) 0.0661(14) 0.0022(13) 0.0208(14) 0.0182(15)
C16 0.0484(18) 0.121(2) 0.0560(14) 0.0150(15) 0.0204(13) 0.0221(17)
F2 0.0641(10) 0.1681(14) 0.1086(10) 0.0155(10) 0.0385(8) 0.0254(9)
C17 0.0459(17) 0.138(2) 0.0623(14) -0.0089(15) 0.0124(13) -0.0168(15)
C18 0.0560(17) 0.1086(19) 0.0509(12) -0.0201(12) 0.0132(12) -0.0143(15)
C19 0.0595(17) 0.0564(13) 0.0607(12) -0.0036(11) 0.0245(12) -0.0166(11)
C20 0.0671(17) 0.0432(12) 0.0482(12) 0.0022(10) -0.0075(12) -0.0054(12)
O4 0.0694(12) 0.0879(11) 0.0664(9) 0.0184(8) -0.0223(9) -0.0230(9)
N3 0.0581(13) 0.0567(10) 0.0447(9) 0.0103(8) -0.0040(9) -0.0079(9)
C21 0.0736(18) 0.0874(16) 0.0689(14) 0.0191(12) -0.0043(13) -0.0260(14)
C22 0.0609(17) 0.0532(13) 0.0377(11) 0.0018(10) 0.0033(11) 0.0103(12)
O5 0.0812(12) 0.0687(9) 0.0487(8) 0.0131(7) -0.0015(7) 0.0109(8)
N4 0.0479(12) 0.0590(11) 0.0436(9) 0.0045(8) 0.0011(8) 0.0094(9)
C23 0.0545(17) 0.0968(18) 0.0741(14) 0.0221(13) 0.0028(13) 0.0236(13)
C24 0.0444(13) 0.0531(12) 0.0365(10) 0.0002(10) 0.0052(9) 0.0049(10)
C25 0.0322(12) 0.0510(12) 0.0433(10) -0.0034(9) 0.0114(9) -0.0006(10)
O6 0.0388(9) 0.0584(9) 0.0535(8) 0.0005(6) 0.0126(6) 0.0005(7)
C26 0.0372(13) 0.0596(13) 0.0409(10) -0.0036(9) 0.0066(9) -0.0042(10)
C27 0.0496(15) 0.0862(16) 0.0483(12) -0.0084(11) 0.0102(11) -0.0177(12)
C28 0.0640(18) 0.1146(19) 0.0489(13) -0.0125(13) 0.0097(13) -0.0161(15)
C29 0.0610(18) 0.120(2) 0.0527(14) -0.0076(13) -0.0087(13) -0.0288(15)
F3 0.0880(12) 0.1959(16) 0.0780(9) -0.0174(9) -0.0168(8) -0.0518(11)
C30 0.0547(18) 0.177(3) 0.0614(14) -0.0024(16) 0.0064(13) -0.0367(17)
C31 0.0531(17) 0.136(2) 0.0482(12) -0.0083(13) 0.0129(12) -0.0197(15)
C32 0.0360(12) 0.0484(11) 0.0408(10) -0.0050(9) 0.0033(9) -0.0024(10)
C33 0.0591(15) 0.0570(13) 0.0555(12) 0.0022(11) 0.0149(11) 0.0064(11)
C34 0.0706(18) 0.0714(15) 0.0493(12) 0.0034(12) 0.0160(11) -0.0005(13)
C35 0.0765(18) 0.0583(14) 0.0508(13) 0.0080(12) -0.0016(12) 0.0001(13)
F4 0.1194(13) 0.0850(9) 0.0686(8) 0.0260(7) 0.0078(8) 0.0145(8)
C36 0.0708(18) 0.0586(14) 0.0591(13) 0.0012(12) 0.0013(12) 0.0155(12)
C37 0.0507(15) 0.0555(13) 0.0492(12) -0.0051(10) 0.0079(10) 0.0037(11)
C38 0.0623(15) 0.0493(12) 0.0396(10) 0.0000(9) 0.0018(10) 0.0002(11)

loop_
_atom_type_symbol
_atom_type_description
_atom_type_scat_dispersion_real
_atom_type_scat_dispersion_imag
_atom_type_scat_source
C C 0.0033 0.0016 'International Tables Vol C Tables 4.2.6.8 and 6.1.1.4'
H H 0.0000 0.0000 'International Tables Vol C Tables 4.2.6.8 and 6.1.1.4'
N N 0.0061 0.0033 'International Tables Vol C Tables 4.2.6.8 and 6.1.1.4'
O O 0.0106 0.0060 'International Tables Vol C Tables 4.2.6.8 and 6.1.1.4'
F F 0.0171 0.0103 'International Tables Vol C Tables 4.2.6.8 and 6.1.1.4'

loop_
_geom_angle_atom_site_label_1
_geom_angle_atom_site_label_2
_geom_angle_atom_site_label_3
_geom_angle
O1 C1 N1 121.5(2)
O1 C1 C19 122.43(19)
N1 C1 C19 116.03(19)
C1 N1 C3 123.6(2)
C1 N1 C2 119.05(19)
C3 N1 C2 117.39(19)
N1 C2 H1 109.5
N1 C2 H2 109.5
H1 C2 H2 109.5
N1 C2 H3 109.5
H1 C2 H3 109.5
H2 C2 H3 109.5
O2 C3 N2 122.4(2)
O2 C3 N1 119.2(3)
N2 C3 N1 118.31(19)
C3 N2 C5 123.68(17)
C3 N2 C4 116.90(18)
C5 N2 C4 119.42(18)
N2 C4 H4 109.5
N2 C4 H5 109.5
H4 C4 H5 109.5
N2 C4 H6 109.5
H4 C4 H6 109.5
H5 C4 H6 109.5
N2 C5 C19 108.49(16)
N2 C5 C6 113.25(15)
C19 C5 C6 112.63(14)
N2 C5 H7 107.4
C19 C5 H7 107.4
C6 C5 H7 107.4
O3 C6 C13 110.86(14)
O3 C6 C7 107.16(15)
C13 C6 C7 108.58(16)
O3 C6 C5 107.72(16)
C13 C6 C5 112.47(16)
C7 C6 C5 109.91(13)
C6 O3 H8 109.5
C8 C7 C12 118.34(19)
C8 C7 C6 121.39(19)
C12 C7 C6 120.25(18)
C7 C8 C9 121.0(2)
C7 C8 H9 119.5
C9 C8 H9 119.5
C10 C9 C8 118.9(2)
C10 C9 H10 120.6
C8 C9 H10 120.6
C11 C10 C9 122.4(2)
C11 C10 F1 118.7(2)
C9 C10 F1 118.9(2)
C10 C11 C12 118.6(2)
C10 C11 H11 120.7
C12 C11 H11 120.7
C11 C12 C7 120.8(2)
C11 C12 H12 119.6
C7 C12 H12 119.6
C14 C13 C18 117.45(19)
C14 C13 C6 119.14(19)
C18 C13 C6 123.34(18)
C15 C14 C13 122.0(2)
C15 C14 H13 119.0
C13 C14 H13 119.0
C16 C15 C14 118.3(2)
C16 C15 H14 120.8
C14 C15 H14 120.8
C17 C16 F2 118.0(3)
C17 C16 C15 122.2(2)
F2 C16 C15 119.8(2)
C16 C17 C18 119.3(2)
C16 C17 H15 120.4
C18 C17 H15 120.4
C13 C18 C17 120.7(2)
C13 C18 H16 119.6
C17 C18 H16 119.6
C1 C19 C5 114.52(16)
C1 C19 H17 108.6
C5 C19 H17 108.6
C1 C19 H18 108.6
C5 C19 H18 108.6
H17 C19 H18 107.6
O4 C20 N3 120.3(2)
O4 C20 C38 123.25(18)
N3 C20 C38 116.4(2)
C20 N3 C22 123.08(18)
C20 N3 C21 118.29(17)
C22 N3 C21 118.31(16)
N3 C21 H19 109.5
N3 C21 H20 109.5
H19 C21 H20 109.5
N3 C21 H21 109.5
H19 C21 H21 109.5
H20 C21 H21 109.5
O5 C22 N4 122.4(2)
O5 C22 N3 119.3(2)
N4 C22 N3 118.24(18)
C22 N4 C23 116.83(17)
C22 N4 C24 123.33(17)
C23 N4 C24 119.40(16)
N4 C23 H22 109.5
N4 C23 H23 109.5
H22 C23 H23 109.5
N4 C23 H24 109.5
H22 C23 H24 109.5
H23 C23 H24 109.5
N4 C24 C38 108.83(14)
N4 C24 C25 112.68(13)
C38 C24 C25 112.08(15)
N4 C24 H25 107.7
C38 C24 H25 107.7
C25 C24 H25 107.7
O6 C25 C32 105.86(14)
O6 C25 C26 111.05(13)
C32 C25 C26 108.19(14)
O6 C25 C24 109.07(14)
C32 C25 C24 110.88(13)
C26 C25 C24 111.64(15)
C25 O6 H26 109.5
C31 C26 C27 117.50(18)
C31 C26 C25 120.93(16)
C27 C26 C25 121.54(17)
C26 C27 C28 121.75(19)
C26 C27 H27 119.1
C28 C27 H27 119.1
C29 C28 C27 118.53(19)
C29 C28 H28 120.7
C27 C28 H28 120.7
C28 C29 C30 123.0(2)
C28 C29 F3 118.91(19)
C30 C29 F3 118.1(2)
C29 C30 C31 117.3(2)
C29 C30 H29 121.4
C31 C30 H29 121.4
C26 C31 C30 121.87(18)
C26 C31 H30 119.1
C30 C31 H30 119.1
C37 C32 C33 117.26(17)
C37 C32 C25 119.45(15)
C33 C32 C25 123.24(17)
C34 C33 C32 121.19(18)
C34 C33 H31 119.4
C32 C33 H31 119.4
C35 C34 C33 118.99(18)
C35 C34 H32 120.5
C33 C34 H32 120.5
C36 C35 C34 122.2(2)
C36 C35 F4 118.9(2)
C34 C35 F4 118.87(19)
C35 C36 C37 118.52(19)
C35 C36 H33 120.7
C37 C36 H33 120.7
C36 C37 C32 121.85(17)
C36 C37 H34 119.1
C32 C37 H34 119.1
C20 C38 C24 114.76(15)
C20 C38 H35 108.6
C24 C38 H35 108.6
C20 C38 H36 108.6
C24 C38 H36 108.6
H35 C38 H36 107.6

loop_
_geom_bond_atom_site_label_1
_geom_bond_atom_site_label_2
_geom_bond_distance
C1 O1 1.218(2)
C1 N1 1.357(2)
C1 C19 1.501(3)
N1 C3 1.410(3)
N1 C2 1.466(3)
C2 H1 0.9600
C2 H2 0.9600
C2 H3 0.9600
C3 O2 1.226(2)
C3 N2 1.343(3)
N2 C5 1.457(2)
N2 C4 1.468(2)
C4 H4 0.9600
C4 H5 0.9600
C4 H6 0.9600
C5 C19 1.518(2)
C5 C6 1.543(2)
C5 H7 0.9800
C6 O3 1.429(2)
C6 C13 1.530(2)
C6 C7 1.536(2)
O3 H8 0.8200
C7 C8 1.375(2)
C7 C12 1.384(3)
C8 C9 1.378(3)
C8 H9 0.9300
C9 C10 1.357(3)
C9 H10 0.9300
C10 C11 1.352(3)
C10 F1 1.368(2)
C11 C12 1.383(3)
C11 H11 0.9300
C12 H12 0.9300
C13 C14 1.382(2)
C13 C18 1.387(3)
C14 C15 1.378(3)
C14 H13 0.9300
C15 C16 1.360(3)
C15 H14 0.9300
C16 C17 1.348(3)
C16 F2 1.356(2)
C17 C18 1.389(3)
C17 H15 0.9300
C18 H16 0.9300
C19 H17 0.9700
C19 H18 0.9700
C20 O4 1.224(2)
C20 N3 1.368(2)
C20 C38 1.483(3)
N3 C22 1.398(2)
N3 C21 1.464(2)
C21 H19 0.9600
C21 H20 0.9600
C21 H21 0.9600
C22 O5 1.225(2)
C22 N4 1.339(2)
N4 C23 1.466(2)
N4 C24 1.472(2)
C23 H22 0.9600
C23 H23 0.9600
C23 H24 0.9600
C24 C38 1.515(2)
C24 C25 1.546(2)
C24 H25 0.9800
C25 O6 1.4243(18)
C25 C32 1.527(2)
C25 C26 1.541(2)
O6 H26 0.8200
C26 C31 1.368(2)
C26 C27 1.373(2)
C27 C28 1.379(3)
C27 H27 0.9300
C28 C29 1.339(3)
C28 H28 0.9300
C29 C30 1.359(3)
C29 F3 1.367(2)
C30 C31 1.395(3)
C30 H29 0.9300
C31 H30 0.9300
C32 C37 1.383(2)
C32 C33 1.391(2)
C33 C34 1.377(2)
C33 H31 0.9300
C34 C35 1.358(3)
C34 H32 0.9300
C35 C36 1.357(3)
C35 F4 1.358(2)
C36 C37 1.378(2)
C36 H33 0.9300
C37 H34 0.9300
C38 H35 0.9700
C38 H36 0.9700

loop_
_geom_torsion_atom_site_label_1
_geom_torsion_atom_site_label_2
_geom_torsion_atom_site_label_3
_geom_torsion_atom_site_label_4
_geom_torsion
O1 C1 N1 C3 179.60(18)
C19 C1 N1 C3 -3.3(3)
O1 C1 N1 C2 -1.1(3)
C19 C1 N1 C2 175.96(18)
C1 N1 C3 O2 169.82(19)
C2 N1 C3 O2 -9.5(3)
C1 N1 C3 N2 -10.3(3)
C2 N1 C3 N2 170.4(2)
O2 C3 N2 C5 172.66(18)
N1 C3 N2 C5 -7.2(3)
O2 C3 N2 C4 -8.1(3)
N1 C3 N2 C4 171.97(17)
C3 N2 C5 C19 33.9(3)
C4 N2 C5 C19 -145.30(17)
C3 N2 C5 C6 -91.9(2)
C4 N2 C5 C6 88.9(2)
N2 C5 C6 O3 67.84(19)
C19 C5 C6 O3 -55.7(2)
N2 C5 C6 C13 -169.70(16)
C19 C5 C6 C13 66.7(2)
N2 C5 C6 C7 -48.6(2)
C19 C5 C6 C7 -172.16(16)
O3 C6 C7 C8 -10.9(2)
C13 C6 C7 C8 -130.71(19)
C5 C6 C7 C8 105.9(2)
O3 C6 C7 C12 170.85(17)
C13 C6 C7 C12 51.1(2)
C5 C6 C7 C12 -72.4(2)
C12 C7 C8 C9 1.7(3)
C6 C7 C8 C9 -176.60(17)
C7 C8 C9 C10 -0.9(3)
C8 C9 C10 C11 -0.2(3)
C8 C9 C10 F1 -179.09(16)
C9 C10 C11 C12 0.5(3)
F1 C10 C11 C12 179.43(17)
C10 C11 C12 C7 0.3(3)
C8 C7 C12 C11 -1.3(3)
C6 C7 C12 C11 176.97(17)
O3 C6 C13 C14 -43.7(2)
C7 C6 C13 C14 73.7(2)
C5 C6 C13 C14 -164.41(16)
O3 C6 C13 C18 139.45(18)
C7 C6 C13 C18 -103.1(2)
C5 C6 C13 C18 18.8(3)
C18 C13 C14 C15 0.3(3)
C6 C13 C14 C15 -176.65(17)
C13 C14 C15 C16 0.0(3)
C14 C15 C16 C17 -0.9(3)
C14 C15 C16 F2 179.76(17)
F2 C16 C17 C18 -179.17(18)
C15 C16 C17 C18 1.5(3)
C14 C13 C18 C17 0.2(3)
C6 C13 C18 C17 177.10(18)
C16 C17 C18 C13 -1.2(3)
O1 C1 C19 C5 -150.94(17)
N1 C1 C19 C5 32.0(2)
N2 C5 C19 C1 -44.7(2)
C6 C5 C19 C1 81.5(2)
O4 C20 N3 C22 174.68(18)
C38 C20 N3 C22 -2.4(3)
O4 C20 N3 C21 1.3(3)
C38 C20 N3 C21 -175.79(16)
C20 N3 C22 O5 -161.98(16)
C21 N3 C22 O5 11.4(3)
C20 N3 C22 N4 18.3(3)
C21 N3 C22 N4 -168.32(16)
O5 C22 N4 C23 8.3(2)
N3 C22 N4 C23 -171.97(16)
O5 C22 N4 C24 -179.30(15)
N3 C22 N4 C24 0.4(2)
C22 N4 C24 C38 -30.4(2)
C23 N4 C24 C38 141.85(16)
C22 N4 C24 C25 94.59(19)
C23 N4 C24 C25 -93.20(19)
N4 C24 C25 O6 -68.02(18)
C38 C24 C25 O6 55.14(18)
N4 C24 C25 C32 175.78(15)
C38 C24 C25 C32 -61.06(19)
N4 C24 C25 C26 55.06(19)
C38 C24 C25 C26 178.23(14)
O6 C25 C26 C31 -168.86(18)
C32 C25 C26 C31 -53.1(2)
C24 C25 C26 C31 69.2(2)
O6 C25 C26 C27 9.4(2)
C32 C25 C26 C27 125.18(18)
C24 C25 C26 C27 -112.55(19)
C31 C26 C27 C28 -0.2(3)
C25 C26 C27 C28 -178.52(18)
C26 C27 C28 C29 -0.2(3)
C27 C28 C29 C30 -0.8(4)
C27 C28 C29 F3 178.7(2)
C28 C29 C30 C31 2.1(4)
F3 C29 C30 C31 -177.4(2)
C27 C26 C31 C30 1.6(3)
C25 C26 C31 C30 179.9(2)
C29 C30 C31 C26 -2.5(4)
O6 C25 C32 C37 31.2(2)
C26 C25 C32 C37 -87.9(2)
C24 C25 C32 C37 149.40(16)
O6 C25 C32 C33 -151.24(17)
C26 C25 C32 C33 89.66(19)
C24 C25 C32 C33 -33.1(2)
C37 C32 C33 C34 0.8(3)
C25 C32 C33 C34 -176.82(17)
C32 C33 C34 C35 0.1(3)
C33 C34 C35 C36 -0.6(3)
C33 C34 C35 F4 179.84(18)
C34 C35 C36 C37 0.2(3)
F4 C35 C36 C37 179.79(17)
C35 C36 C37 C32 0.7(3)
C33 C32 C37 C36 -1.1(3)
C25 C32 C37 C36 176.53(17)
O4 C20 C38 C24 153.20(18)
N3 C20 C38 C24 -29.8(2)
N4 C24 C38 C20 43.7(2)
C25 C24 C38 C20 -81.58(19)
